data_7125463
loop_
_publ_author_name
'Yang, Xiao-Ping'
'Du, Da-Ming'
'Li, Qi'
'Mak, Thomas C. W.'
'Wong, Henry N. C.'

_publ_section_title
;
 Synthesis, structure and inclusion properties of
 1,4,15,18-tetrahydro-1,4,15,18-tetraoxodibenzo[b,h]tetraphenylene&#x2020;
;
_journal_issue 16
_journal_name_full 'Chemical Communications'
_journal_page_first 1607
_journal_paper_doi 10.1039/a904144c
_journal_year 1999
_chemical_formula_sum 'C41 H28 O4'
_chemical_formula_weight 584.63
_space_group_IT_number 15
_space_group_name_Hall '-C 2yc'
_space_group_name_H-M_alt 'C 1 2/c 1'
_atom_sites_solution_hydrogens geom
_atom_sites_solution_primary direct
_atom_sites_solution_secondary difmap
_audit_creation_method SHELXL
_cell_angle_alpha 90.00
_cell_angle_beta 101.1200(5)
_cell_angle_gamma 90.00
_cell_formula_units_Z 4
_cell_length_a 15.3590(10)
_cell_length_b 19.181(2)
_cell_length_c 10.6160(8)
_cell_measurement_temperature 293(2)
_cell_volume 3068.8(4)
_computing_structure_refinement 'SHELXL-93 (Sheldrick, 1993)'
_computing_structure_solution 'SHELXS-86 (Sheldrick, 1990)'
_diffrn_ambient_temperature 293(2)
_diffrn_radiation_monochromator graphite
_diffrn_radiation_source 'fine-focus sealed tube'
_diffrn_radiation_type MoK\a
_diffrn_radiation_wavelength 0.71073
_diffrn_reflns_av_R_equivalents 0.0873
_diffrn_reflns_av_sigmaI/netI 0.0729
_diffrn_reflns_limit_h_max 18
_diffrn_reflns_limit_h_min 0
_diffrn_reflns_limit_k_max 23
_diffrn_reflns_limit_k_min -23
_diffrn_reflns_limit_l_max 12
_diffrn_reflns_limit_l_min -12
_diffrn_reflns_number 4368
_diffrn_reflns_theta_max 25.58
_diffrn_reflns_theta_min 1.72
_exptl_absorpt_coefficient_mu 0.081
_exptl_crystal_density_diffrn 1.265
_exptl_crystal_F_000 1224
_exptl_crystal_size_max 0.52
_exptl_crystal_size_mid 0.30
_exptl_crystal_size_min 0.25
_refine_diff_density_max 0.354
_refine_diff_density_min -0.252
_refine_diff_density_rms 0.051
_refine_ls_extinction_coef 0.0176(50)
_refine_ls_extinction_expression Fc^*^=kFc[1+0.001xFc^2^\l^3^/sin(2\q)]^-1/4^
_refine_ls_extinction_method SHELXL
_refine_ls_goodness_of_fit_all 0.924
_refine_ls_goodness_of_fit_obs 0.930
_refine_ls_matrix_type full
_refine_ls_number_parameters 230
_refine_ls_number_reflns 2564
_refine_ls_number_restraints 5
_refine_ls_restrained_S_all 0.984
_refine_ls_restrained_S_obs 0.930
_refine_ls_R_factor_all 0.0928
_refine_ls_R_factor_obs 0.0807
_refine_ls_shift/esd_max -0.175
_refine_ls_shift/esd_mean 0.031
_refine_ls_structure_factor_coef Fsqd
_refine_ls_weighting_details 'w=1/[\s^2^(Fo^2^)+(0.1775P)^2^+1.3609P] where P=(Fo^2^+2Fc^2^)/3'
_refine_ls_weighting_scheme calc
_refine_ls_wR_factor_all 0.2543
_refine_ls_wR_factor_obs 0.2289
_reflns_number_observed 2304
_reflns_number_total 2584
_reflns_observed_criterion >2sigma(I)
_cod_data_source_file 904144c.txt
_cod_data_source_block y6
_cod_depositor_comments
;
The following automatic conversions were performed:

data item '_refine_ls_weighting_scheme' value 'calc
w=1/[\s^2^(Fo^2^)+(0.1775P)^2^+1.3609P] where P=(Fo^2^+2Fc^2^)/3' was
changed to 'calc'. A new data item '_refine_ls_weighting_details' was
created with the value set to
'w=1/[\s^2^(Fo^2^)+(0.1775P)^2^+1.3609P] where P=(Fo^2^+2Fc^2^)/3'.

Automatic conversion script
Id: cif_fix_values 6909 2019-04-08 15:41:33Z antanas 
;
_cod_database_code 7125463

loop_
_symmetry_equiv_pos_as_xyz
'x, y, z'
'-x, y, -z+1/2'
'x+1/2, y+1/2, z'
'-x+1/2, y+1/2, -z+1/2'
'-x, -y, -z'
'x, -y, z-1/2'
'-x+1/2, -y+1/2, -z'
'x+1/2, -y+1/2, z-1/2'

loop_
_atom_site_aniso_label
_atom_site_aniso_U_11
_atom_site_aniso_U_22
_atom_site_aniso_U_33
_atom_site_aniso_U_23
_atom_site_aniso_U_13
_atom_site_aniso_U_12
O1 0.117(2) 0.0873(15) 0.102(2) -0.0040(13) 0.0084(13) 0.0452(13)
O2 0.138(2) 0.0891(15) 0.0679(13) -0.0048(11) -0.0222(12) 0.0151(14)
C1 0.074(2) 0.0648(15) 0.082(2) 0.0101(14) 0.0154(13) 0.0174(12)
C2 0.075(2) 0.082(2) 0.090(2) 0.027(2) 0.0048(14) 0.0213(15)
C3 0.082(2) 0.089(2) 0.072(2) 0.016(2) -0.0046(14) 0.0124(15)
C4 0.084(2) 0.073(2) 0.066(2) 0.0077(13) -0.0023(12) 0.0026(13)
C5 0.0762(14) 0.0488(11) 0.0551(13) 0.0002(10) 0.0024(10) -0.0006(10)
C6 0.0640(12) 0.0445(10) 0.0545(12) 0.0014(9) 0.0057(9) -0.0013(9)
C7 0.0619(12) 0.0454(11) 0.0542(12) 0.0026(9) 0.0084(9) -0.0016(8)
C8 0.0690(13) 0.0474(11) 0.0600(13) 0.0012(10) 0.0107(10) 0.0044(9)
C9 0.0630(12) 0.0558(12) 0.0653(14) 0.0079(10) 0.0085(10) 0.0053(10)
C10 0.0686(13) 0.0558(12) 0.0586(13) 0.0057(10) 0.0032(10) 0.0001(10)
C11 0.0680(13) 0.0454(11) 0.0516(11) -0.0060(9) 0.0000(9) -0.0008(9)
C12 0.0673(13) 0.0420(10) 0.0543(12) -0.0039(8) -0.0011(9) -0.0008(8)
C13 0.0800(15) 0.0466(12) 0.0630(13) -0.0030(10) 0.0001(11) 0.0060(10)
C14 0.079(2) 0.0603(14) 0.077(2) -0.0118(12) 0.0005(13) 0.0159(12)
C15 0.074(2) 0.075(2) 0.073(2) -0.0184(13) 0.0135(13) 0.0059(12)
C16 0.0713(14) 0.0606(13) 0.0576(13) -0.0039(11) 0.0093(11) -0.0006(11)
C17 0.103(4) 0.124(5) 0.135(5) 0.000 0.041(4) 0.000
C18 0.113(3) 0.120(3) 0.143(4) 0.008(3) 0.036(3) -0.003(2)
C19 0.217(7) 0.141(5) 0.206(7) 0.010(5) -0.040(6) 0.017(5)
C20 0.337(17) 0.081(5) 0.304(16) 0.000 -0.140(14) 0.000

loop_
_atom_site_label
_atom_site_type_symbol
_atom_site_fract_x
_atom_site_fract_y
_atom_site_fract_z
_atom_site_U_iso_or_equiv
_atom_site_thermal_displace_type
_atom_site_occupancy
_atom_site_calc_flag
_atom_site_refinement_flags
O1 O 0.3091(2) 0.39017(13) 0.5530(2) 0.1038(8) Uani 1 d .
O2 O 0.3262(2) 0.18488(12) 0.2201(2) 0.1040(8) Uani 1 d .
C1 C 0.3140(2) 0.34290(14) 0.4790(3) 0.0735(7) Uani 1 d .
C2 C 0.2645(2) 0.3440(2) 0.3466(3) 0.0839(9) Uani 1 d .
C3 C 0.2677(2) 0.2930(2) 0.2651(3) 0.0836(9) Uani 1 d .
C4 C 0.3231(2) 0.2307(2) 0.2986(3) 0.0765(8) Uani 1 d .
C5 C 0.4317(2) 0.17075(12) 0.4698(2) 0.0614(6) Uani 1 d .
C6 C 0.48130(15) 0.16491(10) 0.5935(2) 0.0551(6) Uani 1 d .
C7 C 0.47352(14) 0.21807(11) 0.6838(2) 0.0542(6) Uani 1 d .
C8 C 0.4188(2) 0.27516(12) 0.6442(2) 0.0590(6) Uani 1 d .
C9 C 0.37041(15) 0.28020(12) 0.5199(2) 0.0619(6) Uani 1 d .
C10 C 0.3761(2) 0.22691(12) 0.4316(2) 0.0622(6) Uani 1 d .
C11 C 0.54520(15) 0.10615(10) 0.6228(2) 0.0565(6) Uani 1 d .
C12 C 0.53688(15) 0.05445(10) 0.7137(2) 0.0562(6) Uani 1 d .
C13 C 0.5967(2) -0.00135(12) 0.7302(3) 0.0650(7) Uani 1 d .
C14 C 0.6636(2) -0.00600(14) 0.6607(3) 0.0738(8) Uani 1 d .
C15 C 0.6717(2) 0.0447(2) 0.5715(3) 0.0743(7) Uani 1 d .
C16 C 0.6121(2) 0.10017(13) 0.5524(2) 0.0636(7) Uani 1 d .
C17 C 1.0000 0.1732(4) 0.7500 0.118(2) Uani 1 d SD
H17 H 1.0000 0.2217(4) 0.7500 0.142 Uiso 1 calc SR
C18 C 0.9533(3) 0.1390(3) 0.6445(5) 0.1241(14) Uani 1 d D
C19 C 0.9513(5) 0.0665(4) 0.6498(9) 0.199(3) Uani 1 d D
H19 H 0.9163(5) 0.0414(4) 0.5840(9) 0.239 Uiso 1 calc R
C20 C 1.0000 0.0330(5) 0.7500 0.268(9) Uani 1 d SD
C21 C 1.0000 -0.0427(13) 0.7500 0.374(13) Uiso 1 d SD
H21A H 0.9625 -0.0594(13) 0.6729 0.562 Uiso 0.50 calc PR
H21B H 0.9781 -0.0594(13) 0.8233 0.562 Uiso 0.50 calc PR
H21C H 1.0594 -0.0594(13) 0.7538 0.562 Uiso 0.50 calc PR
C22 C 0.9003(4) 0.1765(3) 0.5307(5) 0.141(2) Uiso 1 d D
H22A H 0.9085(4) 0.2259(3) 0.5420(5) 0.211 Uiso 1 calc R
H22B H 0.8386(4) 0.1653(3) 0.5232(5) 0.211 Uiso 1 calc R
H22C H 0.9200(4) 0.1622(3) 0.4542(5) 0.211 Uiso 1 calc R
H2 H 0.2298(25) 0.3795(21) 0.3207(36) 0.100(10) Uiso 1 d .
H3 H 0.2370(25) 0.2974(19) 0.1898(39) 0.099(10) Uiso 1 d .
H5 H 0.4300(17) 0.1353(16) 0.4089(28) 0.070(7) Uiso 1 d .
H8 H 0.4150(17) 0.3105(15) 0.7075(27) 0.068(7) Uiso 1 d .
H13 H 0.5886(17) -0.0350(15) 0.7891(26) 0.067(7) Uiso 1 d .
H14 H 0.7001(20) -0.0440(17) 0.6745(30) 0.080(8) Uiso 1 d .
H15 H 0.7160(19) 0.0433(15) 0.5175(30) 0.075(8) Uiso 1 d .
H16 H 0.6127(19) 0.1329(17) 0.4944(31) 0.078(8) Uiso 1 d .

loop_
_atom_type_symbol
_atom_type_description
_atom_type_scat_dispersion_real
_atom_type_scat_dispersion_imag
_atom_type_scat_source
C C 0.0033 0.0016 'International Tables Vol C Tables 4.2.6.8 and 6.1.1.4'
H H 0.0000 0.0000 'International Tables Vol C Tables 4.2.6.8 and 6.1.1.4'
O O 0.0106 0.0060 'International Tables Vol C Tables 4.2.6.8 and 6.1.1.4'

loop_
_geom_angle_atom_site_label_1
_geom_angle_atom_site_label_2
_geom_angle_atom_site_label_3
_geom_angle
_geom_angle_site_symmetry_1
_geom_angle_site_symmetry_3
O1 C1 C2 121.8(2) . .
O1 C1 C9 121.2(3) . .
C2 C1 C9 117.0(2) . .
C3 C2 C1 123.0(3) . .
C2 C3 C4 122.6(3) . .
O2 C4 C3 121.2(3) . .
O2 C4 C10 121.8(2) . .
C3 C4 C10 117.0(3) . .
C6 C5 C10 122.2(2) . .
C5 C6 C7 118.5(2) . .
C5 C6 C11 118.5(2) . .
C7 C6 C11 122.8(2) . .
C8 C7 C6 119.0(2) . .
C8 C7 C7 118.3(2) . 2_656
C6 C7 C7 122.5(2) . 2_656
C9 C8 C7 121.5(2) . .
C8 C9 C10 119.6(2) . .
C8 C9 C1 120.4(2) . .
C10 C9 C1 120.0(2) . .
C5 C10 C9 119.1(2) . .
C5 C10 C4 120.6(2) . .
C9 C10 C4 120.3(2) . .
C16 C11 C12 119.1(2) . .
C16 C11 C6 118.5(2) . .
C12 C11 C6 122.3(2) . .
C13 C12 C11 118.7(2) . .
C13 C12 C12 118.9(2) . 2_656
C11 C12 C12 122.3(2) . 2_656
C14 C13 C12 121.5(3) . .
C13 C14 C15 119.8(2) . .
C14 C15 C16 119.7(3) . .
C11 C16 C15 121.2(3) . .
C18 C17 C18 123.0(7) . 2_756
C19 C18 C17 117.1(6) . .
C19 C18 C22 119.8(6) . .
C17 C18 C22 122.9(5) . .
C20 C19 C18 119.8(8) . .
C19 C20 C19 122.8(9) 2_756 .
C19 C20 C21 118.6(5) 2_756 .
C19 C20 C21 118.6(5) . .

loop_
_geom_bond_atom_site_label_1
_geom_bond_atom_site_label_2
_geom_bond_distance
_geom_bond_site_symmetry_2
O1 C1 1.212(4) .
O2 C4 1.218(3) .
C1 C2 1.463(4) .
C1 C9 1.497(3) .
C2 C3 1.312(5) .
C3 C4 1.471(4) .
C4 C10 1.490(4) .
C5 C6 1.390(3) .
C5 C10 1.386(3) .
C6 C7 1.420(3) .
C6 C11 1.487(3) .
C7 C8 1.395(3) .
C7 C7 1.482(4) 2_656
C8 C9 1.388(3) .
C9 C10 1.401(4) .
C11 C16 1.387(3) .
C11 C12 1.407(3) .
C12 C13 1.400(3) .
C12 C12 1.487(5) 2_656
C13 C14 1.379(4) .
C14 C15 1.379(4) .
C15 C16 1.393(4) .
C17 C18 1.374(6) .
C17 C18 1.374(6) 2_756
C18 C19 1.393(9) .
C18 C22 1.504(7) .
C19 C20 1.340(8) .
C20 C19 1.340(8) 2_756
C20 C21 1.45(2) .
